data_7009251
loop_
_publ_author_name
'De-qiang Ma'
'Shiro Hikichi'
'Munetaka Akita'
'Yoshihiko Moro-oka'

_publ_section_title
;
 An entry to half-sandwich complexes of first row transition metals
 (Ni, Co, Mn) containing the Kl\"aui tripodal ligand, LOMe: synthesis
 and crystal structures of oligomeric, [LOMeM(\m-X)(L)]n
 (n&#x00A0;=&#x00A0;2, 4), and monomeric complexes, LOMeM(L2)(X)
;
_journal_issue 7
_journal_name_full 'J. Chem. Soc., Dalton Trans.'
_journal_page_first 1123
_journal_page_last 1134
_journal_paper_doi 10.1039/a909580b
_journal_year 2000
_chemical_formula_sum 'C42 H66 Co2 F10 Ni2 O24 P6'
_chemical_formula_weight 1566.05
_chemical_name_common 'compound 6e(Ni)'
_chemical_name_systematic
; 
 ? 
;
_space_group_IT_number 14
_symmetry_space_group_name_Hall '-P 2yab'
_symmetry_space_group_name_H-M 'P 1 21/a 1'
_atom_sites_solution_hydrogens geom
_atom_sites_solution_primary direct
_atom_sites_solution_secondary difmap
_audit_creation_method SHELXL-97
_cell_angle_alpha 90.00
_cell_angle_beta 100.241(9)
_cell_angle_gamma 90.00
_cell_formula_units_Z 2
_cell_length_a 9.2507(14)
_cell_length_b 28.276(8)
_cell_length_c 12.140(2)
_cell_measurement_temperature 213(2)
_cell_volume 3124.9(11)
_computing_structure_refinement 'SHELXL-97 (Sheldrick, 1997)'
_computing_structure_solution 'SHELXS-97 (Sheldrick, 1990)'
_diffrn_ambient_temperature 213(2)
_diffrn_measured_fraction_theta_full 0.757
_diffrn_measured_fraction_theta_max 0.757
_diffrn_radiation_monochromator graphite
_diffrn_radiation_source 'fine-focus sealed tube'
_diffrn_radiation_type MoK\a
_diffrn_radiation_wavelength 0.71070
_diffrn_reflns_av_R_equivalents 0.0000
_diffrn_reflns_av_sigmaI/netI 0.0492
_diffrn_reflns_limit_h_max 11
_diffrn_reflns_limit_h_min 0
_diffrn_reflns_limit_k_max 36
_diffrn_reflns_limit_k_min 0
_diffrn_reflns_limit_l_max 14
_diffrn_reflns_limit_l_min -15
_diffrn_reflns_number 5422
_diffrn_reflns_theta_full 27.50
_diffrn_reflns_theta_max 27.50
_diffrn_reflns_theta_min 1.44
_exptl_absorpt_coefficient_mu 1.372
_exptl_crystal_density_diffrn 1.664
_exptl_crystal_density_method 'not measured'
_exptl_crystal_F_000 1600
_refine_diff_density_max 0.661
_refine_diff_density_min -1.530
_refine_diff_density_rms 0.192
_refine_ls_extinction_method none
_refine_ls_goodness_of_fit_ref 2.101
_refine_ls_hydrogen_treatment mixed
_refine_ls_matrix_type full
_refine_ls_number_parameters 421
_refine_ls_number_reflns 5422
_refine_ls_number_restraints 0
_refine_ls_restrained_S_all 2.101
_refine_ls_R_factor_all 0.0940
_refine_ls_R_factor_gt 0.0894
_refine_ls_shift/su_max 0.280
_refine_ls_shift/su_mean 0.016
_refine_ls_structure_factor_coef Fsqd
_refine_ls_weighting_details 'calc w=1/[\s^2^(Fo^2^)+(0.1000P)^2^+0.0000P] where P=(Fo^2^+2Fc^2^)/3'
_refine_ls_weighting_scheme calc
_refine_ls_wR_factor_gt 0.2336
_refine_ls_wR_factor_ref 0.2371
_reflns_number_gt 5138
_reflns_number_total 5422
_reflns_threshold_expression >2sigma(I)
_cod_data_source_file a909580b.txt
_cod_data_source_block 6e
_cod_original_cell_volume 3124.9(12)
_cod_database_code 7009251

loop_
_symmetry_equiv_pos_as_xyz
'x, y, z'
'-x+1/2, y+1/2, -z'
'-x, -y, -z'
'x-1/2, -y-1/2, z'

loop_
_atom_site_label
_atom_site_type_symbol
_atom_site_fract_x
_atom_site_fract_y
_atom_site_fract_z
_atom_site_U_iso_or_equiv
_atom_site_adp_type
_atom_site_occupancy
_atom_site_symmetry_multiplicity
_atom_site_calc_flag
_atom_site_refinement_flags
_atom_site_disorder_assembly
_atom_site_disorder_group
Ni1 Ni 0.95359(6) 0.549944(17) 0.44944(5) 0.0374(2) Uani 1 1 d . . .
Co1 Co 1.05960(7) 0.655944(19) 0.28616(6) 0.0416(2) Uani 1 1 d . . .
P1 P 1.20344(13) 0.59629(4) 0.33512(12) 0.0450(3) Uani 1 1 d . . .
P2 P 1.00179(15) 0.65975(4) 0.45059(12) 0.0462(3) Uani 1 1 d . . .
P3 P 0.87873(12) 0.60867(4) 0.22701(11) 0.0436(3) Uani 1 1 d . . .
F1 F 0.6320(3) 0.48791(12) 0.3376(4) 0.0641(9) Uani 1 1 d . . .
F2 F 0.4951(5) 0.44582(15) 0.1526(5) 0.0918(15) Uani 1 1 d . . .
F3 F 0.6456(6) 0.39284(18) 0.0238(5) 0.0985(15) Uani 1 1 d . . .
F4 F 0.9414(6) 0.38429(17) 0.0863(4) 0.0896(14) Uani 1 1 d . . .
F5 F 1.0845(4) 0.42788(13) 0.2672(3) 0.0652(9) Uani 1 1 d . . .
O1 O 0.9342(3) 0.48030(10) 0.4045(3) 0.0399(6) Uani 1 1 d . . .
O2 O 0.7639(4) 0.53956(11) 0.5240(3) 0.0478(8) Uani 1 1 d . . .
O11 O 1.1488(4) 0.55371(10) 0.3882(3) 0.0465(8) Uani 1 1 d . . .
O12 O 1.2796(6) 0.57875(15) 0.2364(5) 0.0730(14) Uani 1 1 d . . .
O13 O 1.3428(4) 0.61802(15) 0.4157(5) 0.0717(13) Uani 1 1 d . . .
O21 O 0.9827(4) 0.61541(10) 0.5142(3) 0.0468(8) Uani 1 1 d . . .
O22 O 1.1108(6) 0.69348(15) 0.5320(4) 0.0779(14) Uani 1 1 d . . .
O23 O 0.8532(5) 0.69053(14) 0.4380(4) 0.0648(11) Uani 1 1 d . . .
O31 O 0.8337(4) 0.57263(11) 0.3039(3) 0.0465(7) Uani 1 1 d . . .
O32 O 0.7370(4) 0.63639(18) 0.1685(5) 0.0784(16) Uani 1 1 d . . .
O33 O 0.9230(5) 0.58265(17) 0.1201(4) 0.0706(12) Uani 1 1 d . . .
O61 O 0.702(6) 0.734(3) 0.912(6) 0.36(4) Uani 0.58 1 d P . .
O61A O 0.575(6) 0.7431(13) 0.835(5) 0.26(3) Uani 0.42 1 d P . .
C12 C 1.2553(12) 0.5343(3) 0.1832(9) 0.089(3) Uani 1 1 d . . .
H1 H 1.1916 0.5380 0.1122 0.089 Uiso 1 1 calc R . .
H2 H 1.2103 0.5133 0.2294 0.089 Uiso 1 1 calc R . .
H3 H 1.3473 0.5212 0.1720 0.089 Uiso 1 1 calc R . .
C13 C 1.4622(7) 0.5882(3) 0.4661(8) 0.083(2) Uani 1 1 d . . .
H4 H 1.4254 0.5635 0.5079 0.083 Uiso 1 1 calc R . .
H5 H 1.5330 0.6067 0.5154 0.083 Uiso 1 1 calc R . .
H6 H 1.5080 0.5745 0.4087 0.083 Uiso 1 1 calc R . .
C22 C 1.2196(12) 0.6769(3) 0.6186(9) 0.106(3) Uani 1 1 d . . .
H7 H 1.1781 0.6538 0.6617 0.106 Uiso 1 1 calc R . .
H8 H 1.2577 0.7028 0.6661 0.106 Uiso 1 1 calc R . .
H9 H 1.2977 0.6628 0.5874 0.106 Uiso 1 1 calc R . .
C23 C 0.7841(10) 0.6951(3) 0.5327(7) 0.083(2) Uani 1 1 d . . .
H10 H 0.8268 0.7211 0.5778 0.083 Uiso 1 1 calc R . .
H11 H 0.7976 0.6665 0.5760 0.083 Uiso 1 1 calc R . .
H12 H 0.6810 0.7007 0.5085 0.083 Uiso 1 1 calc R . .
C32 C 0.6096(7) 0.6402(3) 0.2158(8) 0.078(2) Uani 1 1 d . . .
H13 H 0.6225 0.6647 0.2714 0.078 Uiso 1 1 calc R . .
H14 H 0.5916 0.6106 0.2500 0.078 Uiso 1 1 calc R . .
H15 H 0.5274 0.6478 0.1584 0.078 Uiso 1 1 calc R . .
C33 C 0.8277(10) 0.5497(3) 0.0565(8) 0.082(2) Uani 1 1 d . . .
H16 H 0.7356 0.5647 0.0277 0.082 Uiso 1 1 calc R . .
H17 H 0.8114 0.5235 0.1033 0.082 Uiso 1 1 calc R . .
H18 H 0.8713 0.5384 -0.0046 0.082 Uiso 1 1 calc R . .
C41 C 1.2123(8) 0.7092(3) 0.2833(9) 0.090(3) Uani 1 1 d . . .
C42 C 1.0750(8) 0.7296(2) 0.2865(6) 0.0672(16) Uani 1 1 d . . .
C43 C 0.9781(6) 0.71487(16) 0.1928(5) 0.0550(13) Uani 1 1 d . . .
C44 C 1.0491(8) 0.68545(19) 0.1281(6) 0.0661(16) Uani 1 1 d . . .
C45 C 1.1979(9) 0.6819(3) 0.1840(10) 0.096(4) Uani 1 1 d . . .
C50 C 0.8642(5) 0.45959(15) 0.3135(4) 0.0425(9) Uani 1 1 d . . .
C51 C 0.7129(6) 0.46285(18) 0.2779(5) 0.0538(12) Uani 1 1 d . . .
C52 C 0.6405(7) 0.4412(2) 0.1821(7) 0.0664(16) Uani 1 1 d . . .
C53 C 0.7158(9) 0.4142(2) 0.1168(6) 0.0697(16) Uani 1 1 d . . .
C54 C 0.8650(8) 0.4102(2) 0.1472(6) 0.0616(14) Uani 1 1 d . . .
C55 C 0.9376(6) 0.43292(18) 0.2429(5) 0.0509(11) Uani 1 1 d . . .
C61 C 0.588(5) 0.7178(10) 0.936(3) 0.262(18) Uani 1 1 d . . .
C62 C 0.626(7) 0.6713(13) 0.879(5) 0.39(4) Uani 1 1 d . . .
C63 C 0.730(4) 0.6758(16) 0.849(4) 0.19(2) Uani 0.58 1 d P . .
C63A C 0.634(7) 0.6771(11) 0.787(3) 0.138(16) Uani 0.42 1 d P . .
C64 C 0.748(6) 0.7187(19) 0.836(8) 0.28(4) Uani 0.58 1 d P . .
C64A C 0.611(6) 0.7169(13) 0.750(3) 0.145(14) Uani 0.42 1 d P . .
H19 H 1.2993 0.7139 0.3366 0.105 Uiso 1 1 d . . .
H20 H 1.0520 0.7501 0.3436 0.083 Uiso 1 1 d . . .
H21 H 0.8762 0.7233 0.1750 0.068 Uiso 1 1 d . . .
H22 H 1.0070 0.6714 0.0580 0.078 Uiso 1 1 d . . .
H23 H 1.2735 0.6648 0.1582 0.114 Uiso 1 1 d . . .

loop_
_atom_site_aniso_label
_atom_site_aniso_U_11
_atom_site_aniso_U_22
_atom_site_aniso_U_33
_atom_site_aniso_U_23
_atom_site_aniso_U_13
_atom_site_aniso_U_12
Ni1 0.0405(3) 0.0264(3) 0.0441(4) 0.00086(19) 0.0045(2) 0.00302(16)
Co1 0.0439(4) 0.0296(3) 0.0508(4) 0.0040(2) 0.0071(3) 0.00007(19)
P1 0.0411(6) 0.0328(5) 0.0616(9) 0.0042(5) 0.0107(5) 0.0024(4)
P2 0.0609(7) 0.0276(5) 0.0487(8) -0.0003(4) 0.0063(5) 0.0027(4)
P3 0.0418(6) 0.0407(6) 0.0464(8) 0.0061(4) 0.0030(5) -0.0029(4)
F1 0.0481(15) 0.0604(19) 0.080(3) -0.0135(16) 0.0015(15) 0.0054(12)
F2 0.067(2) 0.091(3) 0.103(4) -0.014(2) -0.025(2) -0.0042(18)
F3 0.124(4) 0.100(3) 0.061(3) -0.028(2) -0.013(3) -0.026(3)
F4 0.116(3) 0.087(3) 0.070(3) -0.036(2) 0.028(3) -0.010(2)
F5 0.0633(19) 0.064(2) 0.072(3) -0.0161(16) 0.0220(17) 0.0001(14)
O1 0.0461(15) 0.0295(13) 0.0406(18) 0.0025(11) -0.0019(12) 0.0019(10)
O2 0.0440(16) 0.0438(17) 0.057(2) 0.0025(14) 0.0124(14) 0.0047(12)
O11 0.0431(16) 0.0350(15) 0.063(2) 0.0061(14) 0.0137(15) 0.0027(11)
O12 0.090(3) 0.048(2) 0.093(4) 0.006(2) 0.050(3) 0.0107(19)
O13 0.0496(19) 0.053(2) 0.103(4) 0.015(2) -0.012(2) -0.0002(15)
O21 0.0614(18) 0.0285(14) 0.050(2) 0.0003(12) 0.0092(15) 0.0045(12)
O22 0.119(4) 0.047(2) 0.060(3) 0.0018(18) -0.004(3) -0.028(2)
O23 0.082(3) 0.055(2) 0.060(3) 0.0071(17) 0.021(2) 0.0271(18)
O31 0.0483(16) 0.0395(16) 0.048(2) 0.0091(13) -0.0032(14) -0.0057(12)
O32 0.0425(19) 0.081(3) 0.109(4) 0.047(3) 0.007(2) 0.0074(17)
O33 0.073(3) 0.074(3) 0.067(3) -0.017(2) 0.017(2) -0.021(2)
O61 0.21(4) 0.61(11) 0.23(7) -0.15(7) 0.01(4) -0.10(5)
O61A 0.37(6) 0.16(3) 0.32(6) 0.14(4) 0.24(5) 0.15(4)
C12 0.127(7) 0.064(4) 0.087(7) -0.020(4) 0.052(6) -0.010(4)
C13 0.060(3) 0.071(4) 0.105(7) 0.018(4) -0.022(4) -0.001(3)
C22 0.134(7) 0.065(4) 0.098(8) -0.002(4) -0.035(6) -0.019(4)
C23 0.105(6) 0.075(4) 0.075(5) 0.010(3) 0.029(4) 0.040(4)
C32 0.057(3) 0.082(5) 0.093(6) 0.007(4) 0.008(3) 0.011(3)
C33 0.103(6) 0.076(5) 0.066(5) -0.018(3) 0.010(4) -0.025(4)
C41 0.066(4) 0.079(5) 0.115(7) 0.042(5) -0.013(4) -0.036(3)
C42 0.099(5) 0.038(3) 0.063(4) 0.006(2) 0.012(3) -0.013(3)
C43 0.072(3) 0.032(2) 0.061(4) 0.016(2) 0.012(2) 0.0091(19)
C44 0.107(5) 0.038(3) 0.057(4) 0.002(2) 0.026(3) -0.007(3)
C45 0.084(5) 0.060(4) 0.167(10) 0.056(5) 0.080(6) 0.024(3)
C50 0.053(2) 0.0305(19) 0.041(3) 0.0005(16) 0.0006(18) -0.0024(16)
C51 0.056(3) 0.040(2) 0.062(4) 0.000(2) 0.000(2) 0.0004(19)
C52 0.066(3) 0.058(3) 0.067(4) -0.006(3) -0.011(3) -0.011(2)
C53 0.096(4) 0.058(3) 0.047(4) -0.008(3) -0.008(3) -0.017(3)
C54 0.080(4) 0.053(3) 0.051(4) -0.011(2) 0.011(3) -0.008(2)
C55 0.060(3) 0.043(2) 0.050(3) -0.004(2) 0.010(2) -0.0027(19)
C61 0.39(5) 0.160(19) 0.29(4) -0.01(2) 0.19(4) 0.08(2)
C62 0.58(8) 0.17(3) 0.49(8) -0.06(3) 0.32(7) -0.13(4)
C63 0.16(3) 0.17(3) 0.19(4) 0.00(3) -0.09(3) 0.05(2)
C63A 0.26(5) 0.095(18) 0.07(2) 0.006(13) 0.08(3) 0.02(2)
C64 0.21(5) 0.22(4) 0.46(11) -0.14(5) 0.23(6) -0.09(3)
C64A 0.21(4) 0.13(2) 0.09(2) 0.07(2) 0.02(3) 0.02(3)

loop_
_atom_type_symbol
_atom_type_description
_atom_type_scat_dispersion_real
_atom_type_scat_dispersion_imag
_atom_type_scat_source
C C 0.0033 0.0016 'International Tables Vol C Tables 4.2.6.8 and 6.1.1.4'
H H 0.0000 0.0000 'International Tables Vol C Tables 4.2.6.8 and 6.1.1.4'
O O 0.0106 0.0060 'International Tables Vol C Tables 4.2.6.8 and 6.1.1.4'
F F 0.0171 0.0103 'International Tables Vol C Tables 4.2.6.8 and 6.1.1.4'
P P 0.1023 0.0942 'International Tables Vol C Tables 4.2.6.8 and 6.1.1.4'
Co Co 0.3494 0.9721 'International Tables Vol C Tables 4.2.6.8 and 6.1.1.4'
Ni Ni 0.3393 1.1124 'International Tables Vol C Tables 4.2.6.8 and 6.1.1.4'

loop_
_geom_angle_atom_site_label_1
_geom_angle_atom_site_label_2
_geom_angle_atom_site_label_3
_geom_angle
_geom_angle_site_symmetry_1
_geom_angle_site_symmetry_3
_geom_angle_publ_flag
O21 Ni1 O31 93.68(15) . . ?
O21 Ni1 O1 172.44(15) . . ?
O31 Ni1 O1 93.69(13) . . ?
O21 Ni1 O1 91.93(14) . 3_766 ?
O31 Ni1 O1 173.88(12) . 3_766 ?
O1 Ni1 O1 80.63(14) . 3_766 ?
O21 Ni1 O11 91.62(14) . . ?
O31 Ni1 O11 92.74(15) . . ?
O1 Ni1 O11 89.68(13) . . ?
O1 Ni1 O11 89.55(14) 3_766 . ?
O21 Ni1 O2 91.37(14) . . ?
O31 Ni1 O2 92.87(15) . . ?
O1 Ni1 O2 86.60(13) . . ?
O1 Ni1 O2 84.54(14) 3_766 . ?
O11 Ni1 O2 173.46(13) . . ?
C45 Co1 C41 40.1(4) . . ?
C45 Co1 C44 40.2(4) . . ?
C41 Co1 C44 67.2(3) . . ?
C45 Co1 C43 65.9(2) . . ?
C41 Co1 C43 65.8(3) . . ?
C44 Co1 C43 39.0(2) . . ?
C45 Co1 C42 66.3(3) . . ?
C41 Co1 C42 39.4(3) . . ?
C44 Co1 C42 66.0(3) . . ?
C43 Co1 C42 38.7(3) . . ?
C45 Co1 P2 144.9(4) . . ?
C41 Co1 P2 105.1(3) . . ?
C44 Co1 P2 148.74(18) . . ?
C43 Co1 P2 109.78(17) . . ?
C42 Co1 P2 88.7(2) . . ?
C45 Co1 P3 123.0(4) . . ?
C41 Co1 P3 159.2(3) . . ?
C44 Co1 P3 92.0(2) . . ?
C43 Co1 P3 97.49(18) . . ?
C42 Co1 P3 131.8(2) . . ?
P2 Co1 P3 91.93(6) . . ?
C45 Co1 P1 91.48(19) . . ?
C41 Co1 P1 100.6(2) . . ?
C44 Co1 P1 119.45(19) . . ?
C43 Co1 P1 156.82(17) . . ?
C42 Co1 P1 137.6(2) . . ?
P2 Co1 P1 91.50(5) . . ?
P3 Co1 P1 90.63(5) . . ?
O11 P1 O12 107.8(2) . . ?
O11 P1 O13 110.1(3) . . ?
O12 P1 O13 99.5(3) . . ?
O11 P1 Co1 120.47(14) . . ?
O12 P1 Co1 111.9(2) . . ?
O13 P1 Co1 104.98(15) . . ?
O21 P2 O22 107.5(3) . . ?
O21 P2 O23 108.9(2) . . ?
O22 P2 O23 99.8(3) . . ?
O21 P2 Co1 120.38(15) . . ?
O22 P2 Co1 111.7(2) . . ?
O23 P2 Co1 106.66(18) . . ?
O31 P3 O32 108.6(2) . . ?
O31 P3 O33 109.4(2) . . ?
O32 P3 O33 100.0(3) . . ?
O31 P3 Co1 120.03(15) . . ?
O32 P3 Co1 111.9(2) . . ?
O33 P3 Co1 104.97(16) . . ?
C50 O1 Ni1 131.3(3) . . ?
C50 O1 Ni1 129.2(3) . 3_766 ?
Ni1 O1 Ni1 99.37(14) . 3_766 ?
P1 O11 Ni1 125.33(19) . . ?
C12 O12 P1 124.8(4) . . ?
C13 O13 P1 120.7(4) . . ?
P2 O21 Ni1 126.1(2) . . ?
C22 O22 P2 123.7(4) . . ?
C23 O23 P2 118.2(4) . . ?
P3 O31 Ni1 126.52(19) . . ?
C32 O32 P3 122.9(5) . . ?
C33 O33 P3 121.3(5) . . ?
C64 O61 C61 119(5) . . ?
C64 O61 O61A 85(6) . . ?
C61 O61 O61A 64(3) . . ?
C64 O61 C62 70(4) . . ?
C61 O61 C62 54(3) . . ?
O61A O61 C62 78(4) . . ?
C64 O61 C63 41(4) . . ?
C61 O61 C63 87(4) . . ?
O61A O61 C63 93(4) . . ?
C62 O61 C63 33(2) . . ?
O61 O61A C64A 97(4) . . ?
O61 O61A C61 52(3) . . ?
C64A O61A C61 113(2) . . ?
O61 O61A C64 42(3) . . ?
C64A O61A C64 56(3) . . ?
C61 O61A C64 82(4) . . ?
C42 C41 C45 107.4(7) . . ?
C42 C41 Co1 71.0(3) . . ?
C45 C41 Co1 70.0(4) . . ?
C43 C42 C41 108.2(7) . . ?
C43 C42 Co1 70.3(3) . . ?
C41 C42 Co1 69.6(4) . . ?
C42 C43 C44 110.1(6) . . ?
C42 C43 Co1 70.9(3) . . ?
C44 C43 Co1 70.5(3) . . ?
C43 C44 C45 106.7(7) . . ?
C43 C44 Co1 70.6(3) . . ?
C45 C44 Co1 69.5(4) . . ?
C41 C45 C44 107.6(5) . . ?
C41 C45 Co1 70.0(4) . . ?
C44 C45 Co1 70.3(3) . . ?
O1 C50 C51 123.3(5) . . ?
O1 C50 C55 122.2(4) . . ?
C51 C50 C55 114.5(5) . . ?
F1 C51 C52 117.3(5) . . ?
F1 C51 C50 119.8(5) . . ?
C52 C51 C50 122.9(6) . . ?
F2 C52 C53 119.3(6) . . ?
F2 C52 C51 119.8(6) . . ?
C53 C52 C51 120.9(6) . . ?
F3 C53 C54 120.2(7) . . ?
F3 C53 C52 121.0(7) . . ?
C54 C53 C52 118.8(6) . . ?
F4 C54 C53 120.5(6) . . ?
F4 C54 C55 119.5(6) . . ?
C53 C54 C55 120.0(6) . . ?
F5 C55 C54 116.9(5) . . ?
F5 C55 C50 120.1(5) . . ?
C54 C55 C50 123.0(5) . . ?
O61 C61 O61A 63(4) . . ?
O61 C61 C62 87(4) . . ?
O61A C61 C62 92(3) . . ?
C63 C62 C63A 57(3) . . ?
C63 C62 C61 109(4) . . ?
C63A C62 C61 112(4) . . ?
C63 C62 C64 39(3) . . ?
C63A C62 C64 59(4) . . ?
C61 C62 C64 74(2) . . ?
C63 C62 O61 70(4) . . ?
C63A C62 O61 90(3) . . ?
C61 C62 O61 39.6(19) . . ?
C64 C62 O61 36(2) . . ?
C62 C63 C63A 64(4) . . ?
C62 C63 C64 108(4) . . ?
C63A C63 C64 90(5) . . ?
C62 C63 C64A 80(4) . . ?
C63A C63 C64A 37(3) . . ?
C64 C63 C64A 53(4) . . ?
C62 C63 O61 77(4) . . ?
C63A C63 O61 96(3) . . ?
C64 C63 O61 38(3) . . ?
C64A C63 O61 67(3) . . ?
C63 C63A C64A 111(6) . . ?
C63 C63A C62 59(4) . . ?
C64A C63A C62 117(4) . . ?
C63 C63A C64 50(5) . . ?
C64A C63A C64 61(4) . . ?
C62 C63A C64 84(5) . . ?
O61 C64 C63 101(7) . . ?
O61 C64 C64A 100(5) . . ?
C63 C64 C64A 86(4) . . ?
O61 C64 C63A 105(3) . . ?
C63 C64 C63A 41(2) . . ?
C64A C64 C63A 46(3) . . ?
O61 C64 O61A 52(4) . . ?
C63 C64 O61A 104(3) . . ?
C64A C64 O61A 49(3) . . ?
C63A C64 O61A 75(4) . . ?
O61 C64 C62 74(4) . . ?
C63 C64 C62 34(3) . . ?
C64A C64 C62 72(3) . . ?
C63A C64 C62 37(2) . . ?
O61A C64 C62 72(3) . . ?
C63A C64A O61A 106(3) . . ?
C63A C64A C64 73(4) . . ?
O61A C64A C64 75(4) . . ?
C63A C64A C63 32(3) . . ?
O61A C64A C63 93(3) . . ?
C64 C64A C63 41(2) . . ?

loop_
_geom_bond_atom_site_label_1
_geom_bond_atom_site_label_2
_geom_bond_distance
_geom_bond_site_symmetry_2
_geom_bond_publ_flag
Ni1 O21 2.010(3) . ?
Ni1 O31 2.016(4) . ?
Ni1 O1 2.043(3) . ?
Ni1 O1 2.073(3) 3_766 ?
Ni1 O11 2.074(3) . ?
Ni1 O2 2.133(3) . ?
Co1 C45 2.069(6) . ?
Co1 C41 2.069(6) . ?
Co1 C44 2.078(7) . ?
Co1 C43 2.080(5) . ?
Co1 C42 2.087(6) . ?
Co1 P2 2.1592(16) . ?
Co1 P3 2.1621(13) . ?
Co1 P1 2.1651(13) . ?
P1 O11 1.496(3) . ?
P1 O12 1.575(4) . ?
P1 O13 1.596(5) . ?
P2 O21 1.499(3) . ?
P2 O22 1.597(5) . ?
P2 O23 1.611(4) . ?
P3 O31 1.490(3) . ?
P3 O32 1.583(4) . ?
P3 O33 1.607(5) . ?
F1 C51 1.334(7) . ?
F2 C52 1.336(7) . ?
F3 C53 1.342(7) . ?
F4 C54 1.330(7) . ?
F5 C55 1.346(6) . ?
O1 C50 1.315(6) . ?
O1 Ni1 2.073(3) 3_766 ?
O12 C12 1.414(9) . ?
O13 C13 1.437(7) . ?
O22 C22 1.400(10) . ?
O23 C23 1.417(8) . ?
O32 C32 1.404(8) . ?
O33 C33 1.414(8) . ?
O61 C64 1.17(6) . ?
O61 C61 1.23(5) . ?
O61 O61A 1.39(7) . ?
O61 C62 1.93(7) . ?
O61 C63 1.86(8) . ?
O61A C64A 1.36(6) . ?
O61A C61 1.40(5) . ?
O61A C64 1.74(7) . ?
C41 C42 1.401(12) . ?
C41 C45 1.417(14) . ?
C42 C43 1.381(9) . ?
C43 C44 1.387(8) . ?
C44 C45 1.426(13) . ?
C50 C51 1.393(7) . ?
C50 C55 1.404(7) . ?
C51 C52 1.379(9) . ?
C52 C53 1.375(10) . ?
C53 C54 1.368(10) . ?
C54 C55 1.392(8) . ?
C61 C62 1.55(4) . ?
C62 C63 1.09(6) . ?
C62 C63A 1.14(6) . ?
C62 C64 1.88(5) . ?
C63 C63A 1.06(6) . ?
C63 C64 1.24(6) . ?
C63 C64A 1.88(5) . ?
C63A C64A 1.21(4) . ?
C63A C64 1.63(7) . ?
C64 C64A 1.49(8) . ?
